data_9005389
loop_
_publ_author_name
'Tiepolo, M.'
'Zanetti, A.'
'Oberti, R.'

_publ_section_title
;
 Detection, crystal-chemical mechanisms and petrological implications of
 Ti4+ partitioning in pargasite and kaersutite
 Sample: K2
;
_journal_name_full 'European Journal of Mineralogy'
_journal_page_first 345
_journal_page_last 354
_journal_volume 11
_journal_year 1999
_chemical_formula_sum
;Al2.319 Ca1.742 Cl0.002 F0.014 H1.305 K0.193 Mg4.12 Na0.913 O23.984 Si6.131
 Ti0.57
;
_chemical_name_mineral Kaersutite
_space_group_IT_number 12
_symmetry_space_group_name_Hall '-C 2y'
_symmetry_space_group_name_H-M 'C 1 2/m 1'
_cell_angle_alpha 90
_cell_angle_beta 105.35
_cell_angle_gamma 90
_cell_formula_units_Z 2
_cell_length_a 9.906
_cell_length_b 18.015
_cell_length_c 5.296
_cell_volume 911.391
_database_code_amcsd 0006774
_exptl_crystal_density_diffrn 3.083
_cod_original_formula_sum 'O23.984 F.014 Cl.002 Si6.131 Al2.319 Mg4.12 Ti.57 Ca1.742 Na.913 K.193 H1.305'
_cod_database_code 9005389

loop_
_space_group_symop_operation_xyz
x,y,z
1/2+x,1/2+y,z
x,-y,z
1/2+x,1/2-y,z
-x,y,-z
1/2-x,1/2+y,-z
-x,-y,-z
1/2-x,1/2-y,-z

loop_
_atom_site_label
_atom_site_fract_x
_atom_site_fract_y
_atom_site_fract_z
_atom_site_occupancy
_atom_site_U_iso_or_equiv
_atom_site_type_symbol
_atom_site_attached_hydrogens
O1 0.10760 0.08640 0.21980 1.00000 0.00988 O 0
O2 0.11850 0.17180 0.72940 1.00000 0.01001 O 0
O3 0.10710 0.00000 0.71630 0.65250 0.01178 O 0
F3 0.10710 0.00000 0.71630 0.00700 0.01178 F 0
Cl3 0.10710 0.00000 0.71630 0.00100 0.01178 Cl 0
O-h3 0.10710 0.00000 0.71630 0.33950 0.01178 O 0
O4 0.36550 0.24990 0.78790 1.00000 0.01254 O 0
O5 0.34920 0.13960 0.11220 1.00000 0.01381 O 0
O6 0.34450 0.11560 0.61100 1.00000 0.01469 O 0
O7 0.34030 0.00000 0.27760 1.00000 0.01684 O 0
SiT1 0.28070 0.08520 0.30380 0.76640 0.00697 Si 0
AlT1 0.28070 0.08520 0.30380 0.23360 0.00697 Al 0
SiT2 0.28970 0.17250 0.81190 0.76640 0.00671 Si 0
AlT2 0.28970 0.17250 0.81190 0.23360 0.00671 Al 0
MgM1 0.00000 0.08690 0.50000 0.85000 0.01127 Mg 0
TiM1 0.00000 0.08690 0.50000 0.15000 0.01127 Ti 0
MgM2 0.00000 0.17690 0.00000 0.77000 0.00798 Mg 0
TiM2 0.00000 0.17690 0.00000 0.08500 0.00798 Ti 0
AlM2 0.00000 0.17690 0.00000 0.14500 0.00798 Al 0
MgM3 0.00000 0.00000 0.00000 0.74000 0.00963 Mg 0
TiM3 0.00000 0.00000 0.00000 0.10000 0.00963 Ti 0
AlM3 0.00000 0.00000 0.00000 0.16000 0.00963 Al 0
MgM4 0.00000 0.27910 0.50000 0.03500 0.01077 Mg 0
CaM4 0.00000 0.27910 0.50000 0.43550 0.01077 Ca 0
NaM4 0.00000 0.27910 0.50000 0.02950 0.01077 Na 0
MgM4* 0.00000 0.25610 0.50000 0.03500 0.02001 Mg 0
CaM4* 0.00000 0.25610 0.50000 0.43550 0.02001 Ca 0
NaM4* 0.00000 0.25610 0.50000 0.02950 0.02001 Na 0
NaA 0.00000 0.50000 0.00000 0.26500 0.02799 Na 0
KA 0.00000 0.50000 0.00000 0.06430 0.02799 K 0
NaAm 0.04030 0.50000 0.08620 0.13250 0.03002 Na 0
KAm 0.04030 0.50000 0.08620 0.03220 0.03002 K 0
NaA2 0.00000 0.46710 0.00000 0.13250 0.02837 Na 0
KA2 0.00000 0.46710 0.00000 0.03220 0.02837 K 0
H 0.21020 0.00000 0.77040 0.65250 0.01051 H 0

loop_
_cod_changelog_entry_id
_cod_changelog_entry_author
_cod_changelog_entry_date
_cod_changelog_entry_text
1
;cod-tools version 3.8.0
Id: cif_guess_AMCSD_atom_types 9581 2023-05-17 12:35:41Z saulius
;
2023-05-23T09:19:09+03:00
;Derived atom types and hydrogen counts
from atom names that follow the AMCSD naming convention
(Wat == water, O-H == hydroxyl).
;

loop_
_cod_related_entry_id
_cod_related_entry_database
_cod_related_entry_code
1 AMCSD 0006774
